data_7151136
loop_
_publ_author_name
'Di Chenna, Pablo H.'
'Veleiro, Adriana S.'
'Sonego, Juan M.'
'Ceballos, Nora R.'
'Garland, M. Teresa'
'Baggio, Ricardo F.'
'Burton, Gerardo'

_publ_section_title
;
 Synthesis of 6,19-cyclopregnanes. Constrained analogues of steroid
 hormones.
;
_journal_issue 15
_journal_name_full 'Organic &amp; biomolecular chemistry'
_journal_page_first 2453
_journal_page_last 2457
_journal_paper_doi 10.1039/b706828j
_journal_volume 5
_journal_year 2007
_chemical_formula_moiety 'C21 H28 O2'
_chemical_formula_sum 'C21 H28 O2'
_chemical_formula_weight 312.43
_chemical_name_common 6,19-cyclopregn-4-ene-3,20-dione
_chemical_name_systematic
;
6,19-cyclopregn-4-ene-3,20-dione
;
_space_group_IT_number 4
_symmetry_cell_setting monoclinic
_symmetry_space_group_name_Hall 'P 2yb'
_symmetry_space_group_name_H-M 'P 1 21 1'
_atom_sites_solution_hydrogens geom
_atom_sites_solution_primary direct
_atom_sites_solution_secondary difmap
_audit_creation_method SHELXL-97
_audit_update_record
;
2007-05-08 # Formatted by publCIF
;
_cell_angle_alpha 90.00
_cell_angle_beta 111.863(2)
_cell_angle_gamma 90.00
_cell_formula_units_Z 4
_cell_length_a 11.3312(12)
_cell_length_b 11.4371(12)
_cell_length_c 14.5628(16)
_cell_measurement_temperature 298(2)
_cell_volume 1751.5(3)
_computing_cell_refinement 'SAINT-NT (Bruker, 2001 )'
_computing_data_collection 'SMART-NT (Bruker, 2001)'
_computing_data_reduction 'SAINT-NT (Bruker, 2001 )'
_computing_molecular_graphics 'SHELXTL-NT (Bruker, 2001)'
_computing_publication_material 'SHELXTL-NT (Bruker, 2001), PLATON (Spek, 2005)'
_computing_structure_refinement 'SHELXL-97 (Sheldrick, 1997)'
_computing_structure_solution 'SHELXS-97 (Sheldrick, 1997)'
_diffrn_ambient_temperature 298(2)
_diffrn_measured_fraction_theta_full 1.000
_diffrn_measured_fraction_theta_max 0.928
_diffrn_measurement_device_type 'Bruker CCD area detector'
_diffrn_measurement_method 'phi and omega scans'
_diffrn_radiation_monochromator graphite
_diffrn_radiation_source 'fine-focus sealed tube'
_diffrn_radiation_type MoK\a
_diffrn_radiation_wavelength 0.71073
_diffrn_reflns_av_R_equivalents 0.0554
_diffrn_reflns_av_sigmaI/netI 0.0599
_diffrn_reflns_limit_h_max 14
_diffrn_reflns_limit_h_min -14
_diffrn_reflns_limit_k_max 14
_diffrn_reflns_limit_k_min -15
_diffrn_reflns_limit_l_max 19
_diffrn_reflns_limit_l_min -18
_diffrn_reflns_number 13024
_diffrn_reflns_theta_full 25.00
_diffrn_reflns_theta_max 28.14
_diffrn_reflns_theta_min 1.94
_diffrn_standards_number 0
_exptl_absorpt_coefficient_mu 0.074
_exptl_absorpt_correction_type none
_exptl_crystal_colour colourless
_exptl_crystal_density_diffrn 1.185
_exptl_crystal_density_method 'not measured'
_exptl_crystal_description blocks
_exptl_crystal_F_000 680
_exptl_crystal_size_max 0.26
_exptl_crystal_size_mid 0.18
_exptl_crystal_size_min 0.16
_refine_diff_density_max 0.128
_refine_diff_density_min -0.111
_refine_diff_density_rms 0.027
_refine_ls_abs_structure_details 'Friedel pairs merged '
_refine_ls_extinction_method none
_refine_ls_goodness_of_fit_ref 1.091
_refine_ls_hydrogen_treatment constr
_refine_ls_matrix_type full
_refine_ls_number_parameters 419
_refine_ls_number_reflns 4172
_refine_ls_number_restraints 0
_refine_ls_restrained_S_all 1.091
_refine_ls_R_factor_all 0.0852
_refine_ls_R_factor_gt 0.0570
_refine_ls_shift/su_max 0.007
_refine_ls_shift/su_mean 0.000
_refine_ls_structure_factor_coef Fsqd
_refine_ls_weighting_details 'calc w=1/[\s^2^(Fo^2^)+(0.0230P)^2^] where P=(Fo^2^+2Fc^2^)/3'
_refine_ls_weighting_scheme calc
_refine_ls_wR_factor_gt 0.0832
_refine_ls_wR_factor_ref 0.0901
_reflns_number_gt 2950
_reflns_number_total 4172
_reflns_threshold_expression I>2\s(I)
_cod_data_source_file b706828j.txt
_cod_data_source_block ExTwin
_cod_original_sg_symbol_Hall ' P 2yb '
_cod_original_sg_symbol_H-M ' P 21 '
_cod_database_code 7151136

loop_
_symmetry_equiv_pos_as_xyz
'x, y, z'
'-x, y+1/2, -z'

loop_
_atom_site_label
_atom_site_type_symbol
_atom_site_fract_x
_atom_site_fract_y
_atom_site_fract_z
_atom_site_U_iso_or_equiv
_atom_site_adp_type
_atom_site_occupancy
_atom_site_symmetry_multiplicity
_atom_site_calc_flag
_atom_site_refinement_flags
_atom_site_disorder_assembly
_atom_site_disorder_group
O1A O 0.2050(3) -0.1337(2) -0.07450(18) 0.0953(9) Uani 1 1 d . . .
O2A O 0.0904(4) 0.7431(3) 0.1730(3) 0.1554(15) Uani 1 1 d . . .
C1A C 0.4228(3) 0.0763(3) 0.0890(2) 0.0718(11) Uani 1 1 d . . .
H1A1 H 0.4471 0.0988 0.1578 0.086 Uiso 1 1 calc R . .
H1A2 H 0.4957 0.0400 0.0808 0.086 Uiso 1 1 calc R . .
C2A C 0.3126(3) -0.0096(3) 0.0607(2) 0.0719(10) Uani 1 1 d . . .
H2A1 H 0.3412 -0.0805 0.0992 0.086 Uiso 1 1 calc R . .
H2A2 H 0.2454 0.0239 0.0785 0.086 Uiso 1 1 calc R . .
C3A C 0.2584(3) -0.0417(3) -0.0470(3) 0.0640(10) Uani 1 1 d . . .
C4A C 0.2708(3) 0.0448(3) -0.1166(2) 0.0651(9) Uani 1 1 d . . .
H4A H 0.2435 0.0281 -0.1838 0.078 Uiso 1 1 calc R . .
C5A C 0.3215(3) 0.1471(3) -0.0823(2) 0.0554(8) Uani 1 1 d . . .
C6A C 0.3658(3) 0.2565(4) -0.1144(3) 0.0709(10) Uani 1 1 d . . .
H6A H 0.3895 0.2492 -0.1723 0.085 Uiso 1 1 calc R . .
C7A C 0.2735(3) 0.3558(3) -0.1185(2) 0.0633(9) Uani 1 1 d . . .
H7A1 H 0.1875 0.3331 -0.1596 0.076 Uiso 1 1 calc R . .
H7A2 H 0.2956 0.4250 -0.1471 0.076 Uiso 1 1 calc R . .
C8A C 0.2812(3) 0.3826(3) -0.0128(2) 0.0473(7) Uani 1 1 d . . .
H8A H 0.3604 0.4261 0.0197 0.057 Uiso 1 1 calc R . .
C9A C 0.2931(3) 0.2695(3) 0.0461(2) 0.0468(7) Uani 1 1 d . . .
H9A H 0.2086 0.2332 0.0215 0.056 Uiso 1 1 calc R . .
C10A C 0.3830(3) 0.1827(3) 0.0240(2) 0.0559(8) Uani 1 1 d . . .
C11A C 0.3233(3) 0.2985(3) 0.1550(2) 0.0594(9) Uani 1 1 d . . .
H11A H 0.3263 0.2268 0.1914 0.071 Uiso 1 1 calc R . .
H11B H 0.4063 0.3353 0.1826 0.071 Uiso 1 1 calc R . .
C12A C 0.2235(3) 0.3802(3) 0.1671(2) 0.0563(8) Uani 1 1 d . . .
H12A H 0.1433 0.3387 0.1482 0.068 Uiso 1 1 calc R . .
H12B H 0.2493 0.4015 0.2362 0.068 Uiso 1 1 calc R . .
C13A C 0.2037(2) 0.4910(3) 0.1054(2) 0.0492(8) Uani 1 1 d . . .
C14A C 0.1761(3) 0.4554(3) -0.0024(2) 0.0492(8) Uani 1 1 d . . .
H14A H 0.1010 0.4047 -0.0219 0.059 Uiso 1 1 calc R . .
C15A C 0.1332(3) 0.5678(3) -0.0604(2) 0.0697(10) Uani 1 1 d . . .
H15A H 0.0802 0.5517 -0.1288 0.084 Uiso 1 1 calc R . .
H15B H 0.2056 0.6144 -0.0587 0.084 Uiso 1 1 calc R . .
C16A C 0.0571(3) 0.6305(3) -0.0070(3) 0.0824(11) Uani 1 1 d . . .
H16A H 0.0847 0.7111 0.0068 0.099 Uiso 1 1 calc R . .
H16B H -0.0330 0.6298 -0.0475 0.099 Uiso 1 1 calc R . .
C17A C 0.0823(3) 0.5636(3) 0.0897(3) 0.0634(9) Uani 1 1 d . . .
H17A H 0.0121 0.5082 0.0776 0.076 Uiso 1 1 calc R . .
C18A C 0.3198(3) 0.5712(3) 0.1481(2) 0.0659(10) Uani 1 1 d . . .
H18A H 0.3068 0.6404 0.1082 0.099 Uiso 1 1 calc R . .
H18B H 0.3941 0.5309 0.1480 0.099 Uiso 1 1 calc R . .
H18C H 0.3313 0.5924 0.2146 0.099 Uiso 1 1 calc R . .
C19A C 0.4785(3) 0.2501(4) -0.0113(3) 0.0798(11) Uani 1 1 d . . .
H19A H 0.5505 0.2040 -0.0110 0.096 Uiso 1 1 calc R . .
H19B H 0.5053 0.3253 0.0204 0.096 Uiso 1 1 calc R . .
C20A C 0.0874(4) 0.6388(5) 0.1758(3) 0.0919(13) Uani 1 1 d . . .
C21A C 0.0893(4) 0.5790(4) 0.2676(3) 0.1116(16) Uani 1 1 d . . .
H21A H 0.0427 0.6248 0.2979 0.167 Uiso 1 1 calc R . .
H21B H 0.1756 0.5704 0.3130 0.167 Uiso 1 1 calc R . .
H21C H 0.0507 0.5032 0.2510 0.167 Uiso 1 1 calc R . .
O1B O 1.3780(2) 0.6467(3) 0.68116(16) 0.0907(9) Uani 1 1 d . . .
O2B O 0.3722(2) 0.4270(2) 0.5120(2) 0.0869(8) Uani 1 1 d . . .
C1B C 1.0985(3) 0.7882(3) 0.6913(2) 0.0618(9) Uani 1 1 d . . .
H1B1 H 1.0558 0.7922 0.7379 0.074 Uiso 1 1 calc R . .
H1B2 H 1.1353 0.8642 0.6891 0.074 Uiso 1 1 calc R . .
C2B C 1.2024(3) 0.6965(3) 0.7247(2) 0.0647(10) Uani 1 1 d . . .
H2B1 H 1.2661 0.7207 0.7875 0.078 Uiso 1 1 calc R . .
H2B2 H 1.1661 0.6235 0.7356 0.078 Uiso 1 1 calc R . .
C3B C 1.2662(3) 0.6758(3) 0.6525(2) 0.0593(9) Uani 1 1 d . . .
C4B C 1.1906(3) 0.6909(3) 0.5479(2) 0.0524(8) Uani 1 1 d . . .
H4B H 1.2260 0.6791 0.5003 0.063 Uiso 1 1 calc R . .
C5B C 1.0703(3) 0.7218(2) 0.5221(2) 0.0432(7) Uani 1 1 d . . .
C6B C 0.9599(3) 0.7661(3) 0.4336(2) 0.0493(8) Uani 1 1 d . . .
H6B H 0.9810 0.8028 0.3808 0.059 Uiso 1 1 calc R . .
C7B C 0.8554(2) 0.6721(3) 0.40165(19) 0.0473(7) Uani 1 1 d . . .
H7B1 H 0.7869 0.6970 0.3417 0.057 Uiso 1 1 calc R . .
H7B2 H 0.8899 0.5997 0.3876 0.057 Uiso 1 1 calc R . .
C8B C 0.8036(2) 0.6516(2) 0.48271(19) 0.0393(7) Uani 1 1 d . . .
H8B H 0.7469 0.7174 0.4797 0.047 Uiso 1 1 calc R . .
C9B C 0.9102(2) 0.6557(3) 0.58612(18) 0.0401(7) Uani 1 1 d . . .
H9B H 0.9582 0.5827 0.5937 0.048 Uiso 1 1 calc R . .
C10B C 1.0038(2) 0.7565(3) 0.5896(2) 0.0429(7) Uani 1 1 d . . .
C11B C 0.8530(3) 0.6549(3) 0.6654(2) 0.0501(8) Uani 1 1 d . . .
H11C H 0.8046 0.7261 0.6607 0.060 Uiso 1 1 calc R . .
H11D H 0.9209 0.6532 0.7302 0.060 Uiso 1 1 calc R . .
C12B C 0.7659(3) 0.5489(3) 0.6547(2) 0.0546(8) Uani 1 1 d . . .
H12C H 0.8167 0.4782 0.6683 0.066 Uiso 1 1 calc R . .
H12D H 0.7265 0.5545 0.7034 0.066 Uiso 1 1 calc R . .
C13B C 0.6622(2) 0.5400(2) 0.5519(2) 0.0398(7) Uani 1 1 d . . .
C14B C 0.7266(2) 0.5421(2) 0.47557(19) 0.0399(7) Uani 1 1 d . . .
H14B H 0.7869 0.4767 0.4922 0.048 Uiso 1 1 calc R . .
C15B C 0.6199(3) 0.5097(3) 0.3789(2) 0.0580(9) Uani 1 1 d . . .
H15C H 0.6535 0.4743 0.3332 0.070 Uiso 1 1 calc R . .
H15D H 0.5704 0.5781 0.3479 0.070 Uiso 1 1 calc R . .
C16B C 0.5390(3) 0.4223(3) 0.4096(2) 0.0631(9) Uani 1 1 d . . .
H16C H 0.5478 0.3445 0.3863 0.076 Uiso 1 1 calc R . .
H16D H 0.4501 0.4444 0.3815 0.076 Uiso 1 1 calc R . .
C17B C 0.5870(3) 0.4241(3) 0.5230(2) 0.0480(7) Uani 1 1 d . . .
H17B H 0.6468 0.3591 0.5484 0.058 Uiso 1 1 calc R . .
C18B C 0.5680(3) 0.6398(3) 0.5376(2) 0.0579(9) Uani 1 1 d . . .
H18D H 0.6124 0.7131 0.5486 0.087 Uiso 1 1 calc R . .
H18E H 0.5263 0.6316 0.5839 0.087 Uiso 1 1 calc R . .
H18F H 0.5057 0.6377 0.4714 0.087 Uiso 1 1 calc R . .
C19B C 0.9380(3) 0.8501(3) 0.5099(2) 0.0570(8) Uani 1 1 d . . .
H19C H 0.9842 0.9233 0.5191 0.068 Uiso 1 1 calc R . .
H19D H 0.8492 0.8631 0.4990 0.068 Uiso 1 1 calc R . .
C20B C 0.4821(4) 0.4114(3) 0.5625(3) 0.0623(9) Uani 1 1 d . . .
C21B C 0.5195(3) 0.3783(3) 0.6689(3) 0.0923(13) Uani 1 1 d . . .
H21D H 0.4462 0.3499 0.6801 0.138 Uiso 1 1 calc R . .
H21E H 0.5529 0.4456 0.7097 0.138 Uiso 1 1 calc R . .
H21F H 0.5832 0.3183 0.6852 0.138 Uiso 1 1 calc R . .

loop_
_atom_site_aniso_label
_atom_site_aniso_U_11
_atom_site_aniso_U_22
_atom_site_aniso_U_33
_atom_site_aniso_U_23
_atom_site_aniso_U_13
_atom_site_aniso_U_12
O1A 0.123(2) 0.0685(18) 0.0813(19) -0.0223(16) 0.0233(16) -0.0216(17)
O2A 0.238(4) 0.077(2) 0.184(4) -0.022(3) 0.116(3) 0.022(3)
C1A 0.069(2) 0.068(3) 0.058(2) -0.013(2) -0.0006(18) 0.021(2)
C2A 0.089(3) 0.060(2) 0.055(2) 0.0003(19) 0.0130(19) 0.015(2)
C3A 0.066(2) 0.056(2) 0.063(2) -0.014(2) 0.0166(19) 0.0072(19)
C4A 0.074(2) 0.071(3) 0.044(2) -0.014(2) 0.0149(18) 0.000(2)
C5A 0.0496(19) 0.067(2) 0.050(2) -0.0133(18) 0.0185(16) 0.0035(18)
C6A 0.075(2) 0.089(3) 0.062(2) -0.013(2) 0.042(2) -0.009(2)
C7A 0.071(2) 0.073(2) 0.053(2) 0.0024(18) 0.0320(18) -0.0084(19)
C8A 0.0434(17) 0.054(2) 0.0444(18) -0.0016(16) 0.0168(14) -0.0087(15)
C9A 0.0412(17) 0.0535(19) 0.0401(17) -0.0046(15) 0.0086(14) -0.0023(14)
C10A 0.0442(17) 0.062(2) 0.053(2) -0.0105(18) 0.0084(15) 0.0024(17)
C11A 0.073(2) 0.055(2) 0.045(2) 0.0016(16) 0.0156(17) 0.0046(17)
C12A 0.074(2) 0.051(2) 0.0485(19) -0.0021(17) 0.0286(17) -0.0037(18)
C13A 0.0466(18) 0.0490(19) 0.056(2) 0.0026(16) 0.0237(15) 0.0007(15)
C14A 0.0427(17) 0.055(2) 0.0494(19) 0.0037(16) 0.0172(15) -0.0059(15)
C15A 0.070(2) 0.070(3) 0.069(2) 0.019(2) 0.026(2) 0.0083(19)
C16A 0.078(3) 0.071(3) 0.102(3) 0.021(2) 0.038(2) 0.019(2)
C17A 0.058(2) 0.058(2) 0.081(3) 0.001(2) 0.0342(18) 0.0005(17)
C18A 0.068(2) 0.061(2) 0.072(2) -0.0103(19) 0.0299(18) -0.0082(18)
C19A 0.054(2) 0.088(3) 0.103(3) -0.026(2) 0.035(2) -0.002(2)
C20A 0.093(3) 0.077(3) 0.127(4) -0.010(3) 0.067(3) 0.013(3)
C21A 0.133(4) 0.130(4) 0.100(3) -0.019(3) 0.076(3) 0.007(3)
O1B 0.0498(14) 0.143(3) 0.0719(17) 0.0095(16) 0.0136(12) 0.0210(17)
O2B 0.0623(16) 0.0846(18) 0.127(2) -0.0261(17) 0.0502(16) -0.0231(15)
C1B 0.0497(19) 0.076(2) 0.064(2) -0.0251(19) 0.0254(17) -0.0184(18)
C2B 0.0484(18) 0.096(3) 0.0450(19) -0.0081(19) 0.0119(15) -0.008(2)
C3B 0.0419(18) 0.073(2) 0.060(2) 0.0028(18) 0.0144(16) 0.0025(17)
C4B 0.0427(18) 0.072(2) 0.0479(19) 0.0001(17) 0.0236(15) 0.0003(16)
C5B 0.0409(17) 0.0421(17) 0.0477(18) 0.0000(14) 0.0178(15) -0.0084(13)
C6B 0.0466(18) 0.0535(19) 0.0494(19) 0.0093(17) 0.0196(15) -0.0048(16)
C7B 0.0440(16) 0.0554(19) 0.0387(17) 0.0050(15) 0.0110(13) 0.0022(15)
C8B 0.0348(15) 0.0425(18) 0.0414(16) -0.0007(14) 0.0152(13) 0.0036(13)
C9B 0.0365(14) 0.0427(17) 0.0421(16) -0.0053(14) 0.0160(13) 0.0012(13)
C10B 0.0379(16) 0.0459(18) 0.0463(18) -0.0101(15) 0.0172(14) -0.0048(14)
C11B 0.0471(17) 0.062(2) 0.0407(17) -0.0076(15) 0.0161(14) -0.0080(16)
C12B 0.0597(19) 0.059(2) 0.051(2) -0.0028(17) 0.0280(16) -0.0047(17)
C13B 0.0373(15) 0.0389(17) 0.0460(17) -0.0065(14) 0.0188(14) -0.0017(13)
C14B 0.0384(15) 0.0370(16) 0.0447(17) -0.0052(14) 0.0159(14) 0.0027(13)
C15B 0.0490(18) 0.071(2) 0.053(2) -0.0091(17) 0.0175(16) -0.0117(17)
C16B 0.056(2) 0.067(2) 0.069(2) -0.0181(19) 0.0268(18) -0.0231(18)
C17B 0.0494(17) 0.0398(17) 0.060(2) -0.0047(15) 0.0261(16) -0.0031(14)
C18B 0.0536(19) 0.0452(19) 0.084(2) -0.0043(18) 0.0358(17) 0.0003(16)
C19B 0.0488(18) 0.0421(18) 0.082(2) 0.0033(18) 0.0259(17) -0.0059(15)
C20B 0.069(2) 0.0439(19) 0.088(3) -0.020(2) 0.046(2) -0.0220(18)
C21B 0.121(3) 0.091(3) 0.091(3) -0.008(3) 0.070(3) -0.034(3)

loop_
_atom_type_symbol
_atom_type_description
_atom_type_scat_dispersion_real
_atom_type_scat_dispersion_imag
_atom_type_scat_source
C C 0.0033 0.0016 'International Tables Vol C Tables 4.2.6.8 and 6.1.1.4'
H H 0.0000 0.0000 'International Tables Vol C Tables 4.2.6.8 and 6.1.1.4'
O O 0.0106 0.0060 'International Tables Vol C Tables 4.2.6.8 and 6.1.1.4'

loop_
_geom_angle_atom_site_label_1
_geom_angle_atom_site_label_2
_geom_angle_atom_site_label_3
_geom_angle
_geom_angle_site_symmetry_1
_geom_angle_site_symmetry_3
_geom_angle_publ_flag
C10A C1A C2A 109.2(3) . . ?
C10A C1A H1A1 109.8 . . ?
C2A C1A H1A1 109.8 . . ?
C10A C1A H1A2 109.8 . . ?
C2A C1A H1A2 109.8 . . ?
H1A1 C1A H1A2 108.3 . . ?
C3A C2A C1A 114.6(3) . . ?
C3A C2A H2A1 108.6 . . ?
C1A C2A H2A1 108.6 . . ?
C3A C2A H2A2 108.6 . . ?
C1A C2A H2A2 108.6 . . ?
H2A1 C2A H2A2 107.6 . . ?
O1A C3A C4A 121.8(3) . . ?
O1A C3A C2A 121.3(4) . . ?
C4A C3A C2A 116.9(3) . . ?
C5A C4A C3A 118.6(3) . . ?
C5A C4A H4A 120.7 . . ?
C3A C4A H4A 120.7 . . ?
C4A C5A C6A 141.1(3) . . ?
C4A C5A C10A 127.1(3) . . ?
C6A C5A C10A 90.8(3) . . ?
C5A C6A C7A 109.3(2) . . ?
C5A C6A C19A 84.9(3) . . ?
C7A C6A C19A 111.9(3) . . ?
C5A C6A H6A 115.6 . . ?
C7A C6A H6A 115.6 . . ?
C19A C6A H6A 115.6 . . ?
C6A C7A C8A 109.0(3) . . ?
C6A C7A H7A1 109.9 . . ?
C8A C7A H7A1 109.9 . . ?
C6A C7A H7A2 109.9 . . ?
C8A C7A H7A2 109.9 . . ?
H7A1 C7A H7A2 108.3 . . ?
C14A C8A C9A 108.6(2) . . ?
C14A C8A C7A 117.2(2) . . ?
C9A C8A C7A 110.7(2) . . ?
C14A C8A H8A 106.6 . . ?
C9A C8A H8A 106.6 . . ?
C7A C8A H8A 106.6 . . ?
C11A C9A C8A 109.7(2) . . ?
C11A C9A C10A 116.6(2) . . ?
C8A C9A C10A 110.7(2) . . ?
C11A C9A H9A 106.4 . . ?
C8A C9A H9A 106.4 . . ?
C10A C9A H9A 106.4 . . ?
C5A C10A C1A 110.3(3) . . ?
C5A C10A C9A 107.6(2) . . ?
C1A C10A C9A 117.2(3) . . ?
C5A C10A C19A 84.7(2) . . ?
C1A C10A C19A 121.6(3) . . ?
C9A C10A C19A 110.1(3) . . ?
C12A C11A C9A 111.3(2) . . ?
C12A C11A H11A 109.4 . . ?
C9A C11A H11A 109.4 . . ?
C12A C11A H11B 109.4 . . ?
C9A C11A H11B 109.4 . . ?
H11A C11A H11B 108.0 . . ?
C13A C12A C11A 113.3(2) . . ?
C13A C12A H12A 108.9 . . ?
C11A C12A H12A 108.9 . . ?
C13A C12A H12B 108.9 . . ?
C11A C12A H12B 108.9 . . ?
H12A C12A H12B 107.7 . . ?
C12A C13A C18A 110.1(2) . . ?
C12A C13A C14A 108.2(2) . . ?
C18A C13A C14A 112.9(2) . . ?
C12A C13A C17A 117.5(2) . . ?
C18A C13A C17A 108.7(3) . . ?
C14A C13A C17A 99.1(2) . . ?
C8A C14A C15A 121.0(2) . . ?
C8A C14A C13A 112.4(2) . . ?
C15A C14A C13A 104.3(2) . . ?
C8A C14A H14A 106.1 . . ?
C15A C14A H14A 106.1 . . ?
C13A C14A H14A 106.1 . . ?
C14A C15A C16A 103.7(3) . . ?
C14A C15A H15A 111.0 . . ?
C16A C15A H15A 111.0 . . ?
C14A C15A H15B 111.0 . . ?
C16A C15A H15B 111.0 . . ?
H15A C15A H15B 109.0 . . ?
C17A C16A C15A 106.5(3) . . ?
C17A C16A H16A 110.4 . . ?
C15A C16A H16A 110.4 . . ?
C17A C16A H16B 110.4 . . ?
C15A C16A H16B 110.4 . . ?
H16A C16A H16B 108.6 . . ?
C20A C17A C16A 114.6(3) . . ?
C20A C17A C13A 115.3(3) . . ?
C16A C17A C13A 104.8(2) . . ?
C20A C17A H17A 107.2 . . ?
C16A C17A H17A 107.2 . . ?
C13A C17A H17A 107.2 . . ?
C13A C18A H18A 109.5 . . ?
C13A C18A H18B 109.5 . . ?
H18A C18A H18B 109.5 . . ?
C13A C18A H18C 109.5 . . ?
H18A C18A H18C 109.5 . . ?
H18B C18A H18C 109.5 . . ?
C10A C19A C6A 85.4(2) . . ?
C10A C19A H19A 114.4 . . ?
C6A C19A H19A 114.4 . . ?
C10A C19A H19B 114.4 . . ?
C6A C19A H19B 114.4 . . ?
H19A C19A H19B 111.5 . . ?
O2A C20A C21A 119.7(5) . . ?
O2A C20A C17A 122.4(5) . . ?
C21A C20A C17A 117.8(4) . . ?
C20A C21A H21A 109.5 . . ?
C20A C21A H21B 109.5 . . ?
H21A C21A H21B 109.5 . . ?
C20A C21A H21C 109.5 . . ?
H21A C21A H21C 109.5 . . ?
H21B C21A H21C 109.5 . . ?
C10B C1B C2B 109.3(3) . . ?
C10B C1B H1B1 109.8 . . ?
C2B C1B H1B1 109.8 . . ?
C10B C1B H1B2 109.8 . . ?
C2B C1B H1B2 109.8 . . ?
H1B1 C1B H1B2 108.3 . . ?
C3B C2B C1B 113.8(3) . . ?
C3B C2B H2B1 108.8 . . ?
C1B C2B H2B1 108.8 . . ?
C3B C2B H2B2 108.8 . . ?
C1B C2B H2B2 108.8 . . ?
H2B1 C2B H2B2 107.7 . . ?
O1B C3B C4B 121.4(3) . . ?
O1B C3B C2B 120.8(3) . . ?
C4B C3B C2B 117.8(3) . . ?
C5B C4B C3B 118.2(3) . . ?
C5B C4B H4B 120.9 . . ?
C3B C4B H4B 120.9 . . ?
C4B C5B C10B 127.1(3) . . ?
C4B C5B C6B 140.5(3) . . ?
C10B C5B C6B 90.7(2) . . ?
C5B C6B C7B 108.9(2) . . ?
C5B C6B C19B 84.2(2) . . ?
C7B C6B C19B 109.7(2) . . ?
C5B C6B H6B 116.5 . . ?
C7B C6B H6B 116.5 . . ?
C19B C6B H6B 116.5 . . ?
C8B C7B C6B 110.5(2) . . ?
C8B C7B H7B1 109.6 . . ?
C6B C7B H7B1 109.6 . . ?
C8B C7B H7B2 109.6 . . ?
C6B C7B H7B2 109.6 . . ?
H7B1 C7B H7B2 108.1 . . ?
C14B C8B C7B 117.1(2) . . ?
C14B C8B C9B 108.4(2) . . ?
C7B C8B C9B 111.5(2) . . ?
C14B C8B H8B 106.4 . . ?
C7B C8B H8B 106.4 . . ?
C9B C8B H8B 106.4 . . ?
C11B C9B C8B 110.0(2) . . ?
C11B C9B C10B 117.3(2) . . ?
C8B C9B C10B 109.3(2) . . ?
C11B C9B H9B 106.5 . . ?
C8B C9B H9B 106.5 . . ?
C10B C9B H9B 106.5 . . ?
C5B C10B C1B 111.0(2) . . ?
C5B C10B C19B 84.9(2) . . ?
C1B C10B C19B 122.3(3) . . ?
C5B C10B C9B 106.7(2) . . ?
C1B C10B C9B 115.8(2) . . ?
C19B C10B C9B 110.8(2) . . ?
C9B C11B C12B 111.6(2) . . ?
C9B C11B H11C 109.3 . . ?
C12B C11B H11C 109.3 . . ?
C9B C11B H11D 109.3 . . ?
C12B C11B H11D 109.3 . . ?
H11C C11B H11D 108.0 . . ?
C13B C12B C11B 112.6(2) . . ?
C13B C12B H12C 109.1 . . ?
C11B C12B H12C 109.1 . . ?
C13B C12B H12D 109.1 . . ?
C11B C12B H12D 109.1 . . ?
H12C C12B H12D 107.8 . . ?
C12B C13B C18B 109.2(2) . . ?
C12B C13B C14B 108.0(2) . . ?
C18B C13B C14B 112.7(2) . . ?
C12B C13B C17B 118.0(2) . . ?
C18B C13B C17B 108.6(2) . . ?
C14B C13B C17B 100.2(2) . . ?
C8B C14B C15B 120.4(2) . . ?
C8B C14B C13B 112.4(2) . . ?
C15B C14B C13B 103.8(2) . . ?
C8B C14B H14B 106.5 . . ?
C15B C14B H14B 106.5 . . ?
C13B C14B H14B 106.5 . . ?
C14B C15B C16B 104.1(2) . . ?
C14B C15B H15C 110.9 . . ?
C16B C15B H15C 110.9 . . ?
C14B C15B H15D 110.9 . . ?
C16B C15B H15D 110.9 . . ?
H15C C15B H15D 108.9 . . ?
C15B C16B C17B 107.1(2) . . ?
C15B C16B H16C 110.3 . . ?
C17B C16B H16C 110.3 . . ?
C15B C16B H16D 110.3 . . ?
C17B C16B H16D 110.3 . . ?
H16C C16B H16D 108.5 . . ?
C20B C17B C16B 113.3(3) . . ?
C20B C17B C13B 114.3(2) . . ?
C16B C17B C13B 104.1(2) . . ?
C20B C17B H17B 108.3 . . ?
C16B C17B H17B 108.3 . . ?
C13B C17B H17B 108.3 . . ?
C13B C18B H18D 109.5 . . ?
C13B C18B H18E 109.5 . . ?
H18D C18B H18E 109.5 . . ?
C13B C18B H18F 109.5 . . ?
H18D C18B H18F 109.5 . . ?
H18E C18B H18F 109.5 . . ?
C10B C19B C6B 87.0(2) . . ?
C10B C19B H19C 114.1 . . ?
C6B C19B H19C 114.1 . . ?
C10B C19B H19D 114.1 . . ?
C6B C19B H19D 114.1 . . ?
H19C C19B H19D 111.3 . . ?
O2B C20B C21B 120.0(3) . . ?
O2B C20B C17B 122.5(3) . . ?
C21B C20B C17B 117.5(3) . . ?
C20B C21B H21D 109.5 . . ?
C20B C21B H21E 109.5 . . ?
H21D C21B H21E 109.5 . . ?
C20B C21B H21F 109.5 . . ?
H21D C21B H21F 109.5 . . ?
H21E C21B H21F 109.5 . . ?

loop_
_geom_bond_atom_site_label_1
_geom_bond_atom_site_label_2
_geom_bond_distance
_geom_bond_site_symmetry_2
_geom_bond_publ_flag
O1A C3A 1.205(4) . ?
O2A C20A 1.194(5) . ?
C1A C10A 1.504(4) . ?
C1A C2A 1.521(5) . ?
C1A H1A1 0.9700 . ?
C1A H1A2 0.9700 . ?
C2A C3A 1.501(4) . ?
C2A H2A1 0.9700 . ?
C2A H2A2 0.9700 . ?
C3A C4A 1.461(5) . ?
C4A C5A 1.317(4) . ?
C4A H4A 0.9300 . ?
C5A C6A 1.487(5) . ?
C5A C10A 1.497(4) . ?
C6A C7A 1.530(5) . ?
C6A C19A 1.569(5) . ?
C6A H6A 0.9800 . ?
C7A C8A 1.539(4) . ?
C7A H7A1 0.9700 . ?
C7A H7A2 0.9700 . ?
C8A C14A 1.507(4) . ?
C8A C9A 1.530(4) . ?
C8A H8A 0.9800 . ?
C9A C11A 1.529(4) . ?
C9A C10A 1.540(4) . ?
C9A H9A 0.9800 . ?
C10A C19A 1.564(5) . ?
C11A C12A 1.526(4) . ?
C11A H11A 0.9700 . ?
C11A H11B 0.9700 . ?
C12A C13A 1.520(4) . ?
C12A H12A 0.9700 . ?
C12A H12B 0.9700 . ?
C13A C18A 1.533(4) . ?
C13A C14A 1.538(4) . ?
C13A C17A 1.550(4) . ?
C14A C15A 1.515(4) . ?
C14A H14A 0.9800 . ?
C15A C16A 1.538(4) . ?
C15A H15A 0.9700 . ?
C15A H15B 0.9700 . ?
C16A C17A 1.533(4) . ?
C16A H16A 0.9700 . ?
C16A H16B 0.9700 . ?
C17A C20A 1.503(5) . ?
C17A H17A 0.9800 . ?
C18A H18A 0.9600 . ?
C18A H18B 0.9600 . ?
C18A H18C 0.9600 . ?
C19A H19A 0.9700 . ?
C19A H19B 0.9700 . ?
C20A C21A 1.496(6) . ?
C21A H21A 0.9600 . ?
C21A H21B 0.9600 . ?
C21A H21C 0.9600 . ?
O1B C3B 1.223(3) . ?
O2B C20B 1.201(4) . ?
C1B C10B 1.514(4) . ?
C1B C2B 1.515(4) . ?
C1B H1B1 0.9700 . ?
C1B H1B2 0.9700 . ?
C2B C3B 1.500(4) . ?
C2B H2B1 0.9700 . ?
C2B H2B2 0.9700 . ?
C3B C4B 1.454(4) . ?
C4B C5B 1.320(3) . ?
C4B H4B 0.9300 . ?
C5B C10B 1.496(4) . ?
C5B C6B 1.511(4) . ?
C6B C7B 1.538(4) . ?
C6B C19B 1.557(4) . ?
C6B H6B 0.9800 . ?
C7B C8B 1.519(3) . ?
C7B H7B1 0.9700 . ?
C7B H7B2 0.9700 . ?
C8B C14B 1.508(3) . ?
C8B C9B 1.541(3) . ?
C8B H8B 0.9800 . ?
C9B C11B 1.520(3) . ?
C9B C10B 1.554(4) . ?
C9B H9B 0.9800 . ?
C10B C19B 1.550(4) . ?
C11B C12B 1.534(4) . ?
C11B H11C 0.9700 . ?
C11B H11D 0.9700 . ?
C12B C13B 1.523(4) . ?
C12B H12C 0.9700 . ?
C12B H12D 0.9700 . ?
C13B C18B 1.524(4) . ?
C13B C14B 1.540(3) . ?
C13B C17B 1.547(4) . ?
C14B C15B 1.520(3) . ?
C14B H14B 0.9800 . ?
C15B C16B 1.531(4) . ?
C15B H15C 0.9700 . ?
C15B H15D 0.9700 . ?
C16B C17B 1.535(4) . ?
C16B H16C 0.9700 . ?
C16B H16D 0.9700 . ?
C17B C20B 1.508(4) . ?
C17B H17B 0.9800 . ?
C18B H18D 0.9600 . ?
C18B H18E 0.9600 . ?
C18B H18F 0.9600 . ?
C19B H19C 0.9700 . ?
C19B H19D 0.9700 . ?
C20B C21B 1.495(4) . ?
C21B H21D 0.9600 . ?
C21B H21E 0.9600 . ?
C21B H21F 0.9600 . ?
